data_2202611
loop_
_publ_author_name
'Bendheif, Leulmi'
'Bouchouit, Karim'
'Benali-Cherif, Nourredine'

_publ_section_title
;
 Guaninium dihydrogenphosphite dihydrate
;
_journal_coden_ASTM ACSEBH
_journal_issue 9
_journal_name_full
;
 Acta Crystallographica, Section E: Structure Reports Online
;
_journal_page_first o1407
_journal_page_last o1409
_journal_paper_doi 10.1107/s1600536803017501
_journal_volume 59
_journal_year 2003
_chemical_formula_iupac 'C5 H6 N5 O 1+, H2 O3 P 1-, 2H2 O'
_chemical_formula_moiety 'C5 H6 N5 O 1+, H2 O3 P 1-, 2H2 O'
_chemical_formula_structural 'C5 H12 N5 O6 P1'
_chemical_formula_sum 'C5 H12 N5 O6 P'
_chemical_formula_weight 269.17
_chemical_name_common 'Guaninium phosphite dihydrate'
_space_group_IT_number 14
_symmetry_cell_setting monoclinic
_symmetry_space_group_name_Hall '-P 2ybc'
_symmetry_space_group_name_H-M 'P 1 21/c 1'
_cell_angle_alpha 90.0
_cell_angle_beta 98.860(4)
_cell_angle_gamma 90.0
_cell_formula_units_Z 4
_cell_length_a 4.7340(2)
_cell_length_b 24.0450(3)
_cell_length_c 9.5050(4)
_cell_measurement_temperature 293(2)
_cell_volume 1069.03(7)
_diffrn_ambient_temperature 293(2)
_exptl_crystal_density_diffrn 1.672
_cod_depositor_comments
;
 Replaced the incorrect bibliographical reference to the original
 publication with a proper one.

 Antanas Vaitkus,
 2019-10-03
;
_cod_original_sg_symbol_H-M 'P 21/c'
_cod_original_formula_sum 'C5 H12 N5 O6 P1'
_cod_database_code 2202611

loop_
_symmetry_equiv_pos_as_xyz
'x, y, z'
'-x, y+1/2, -z+1/2'
'-x, -y, -z'
'x, -y-1/2, z-1/2'

loop_
_atom_site_label
_atom_site_fract_x
_atom_site_fract_y
_atom_site_fract_z
_atom_site_U_iso_or_equiv
_atom_site_adp_type
_atom_site_calc_flag
_atom_site_refinement_flags
_atom_site_occupancy
_atom_site_disorder_assembly
_atom_site_disorder_group
_atom_site_type_symbol
O1W 0.9614(3) 0.61374(6) -0.04030(16) 0.0408(4) Uani d D 1 . . O
H11 1.053(5) 0.5874(7) -0.068(2) 0.049 Uiso d D 1 . . H
H12 0.990(5) 0.6430(7) -0.079(2) 0.049 Uiso d D 1 . . H
O2W 0.5546(4) 0.34824(6) 0.2851(2) 0.0607(5) Uani d D 1 . . O
H23 0.680(5) 0.3365(12) 0.344(2) 0.073 Uiso d D 1 . . H
H24 0.451(5) 0.3249(11) 0.246(3) 0.073 Uiso d D 1 . . H
O3 -0.0226(3) 0.17958(5) 0.02070(14) 0.0377(3) Uani d U 1 . . O
O4 0.1122(4) 0.27195(6) 0.14601(14) 0.0460(4) Uani d U 1 . . O
O5 0.0257(4) 0.26826(6) -0.11604(14) 0.0453(4) Uani d U 1 . . O
H5 0.0635 0.2511 -0.1853 0.068 Uiso calc R 1 . . H
P 0.12694(10) 0.234175(19) 0.02192(5) 0.02581(15) Uani d U 1 . . P
H 0.398(4) 0.2231(8) 0.009(2) 0.031 Uiso d . 1 . . H
C2 0.2808(3) 0.47736(7) 0.35098(17) 0.0218(3) Uani d . 1 . . C
C4 0.3423(3) 0.56644(7) 0.29815(17) 0.0213(3) Uani d . 1 . . C
C5 0.5294(3) 0.55470(7) 0.20513(17) 0.0221(3) Uani d . 1 . . C
C6 0.6079(3) 0.49893(7) 0.18140(17) 0.0223(3) Uani d . 1 . . C
C8 0.4764(4) 0.64464(7) 0.20966(19) 0.0278(4) Uani d . 1 . . C
H8 0.4929 0.6824 0.1908 0.033 Uiso calc R 1 . . H
N1 0.4691(3) 0.46262(6) 0.26186(14) 0.0233(3) Uani d . 1 . . N
H1 0.5049 0.4277 0.2550 0.028 Uiso calc R 1 . . H
N2 0.1641(3) 0.43633(6) 0.41644(16) 0.0303(3) Uani d . 1 . . N
H2A 0.0454 0.4438 0.4738 0.036 Uiso calc R 1 . . H
H2B 0.2075 0.4023 0.4014 0.036 Uiso calc R 1 . . H
N3 0.2122(3) 0.52971(6) 0.37504(14) 0.0230(3) Uani d . 1 . . N
N7 0.6100(3) 0.60447(6) 0.15205(15) 0.0258(3) Uani d . 1 . . N
H7 0.7269 0.6087 0.0920 0.031 Uiso calc R 1 . . H
N9 0.3129(3) 0.62305(6) 0.29956(15) 0.0255(3) Uani d . 1 . . N
H9 0.2082 0.6415 0.3493 0.031 Uiso calc R 1 . . H
O6 0.7758(3) 0.48234(5) 0.10408(13) 0.0308(3) Uani d . 1 . . O

loop_
_atom_site_aniso_label
_atom_site_aniso_U_11
_atom_site_aniso_U_22
_atom_site_aniso_U_33
_atom_site_aniso_U_12
_atom_site_aniso_U_13
_atom_site_aniso_U_23
O1W 0.0530(9) 0.0256(7) 0.0504(9) 0.0056(6) 0.0291(7) 0.0034(6)
O2W 0.0653(12) 0.0272(9) 0.0783(13) 0.0070(7) -0.0246(9) 0.0004(8)
O3 0.0537(9) 0.0276(7) 0.0344(7) -0.0116(6) 0.0149(6) 0.0001(6)
O4 0.0847(11) 0.0312(8) 0.0243(7) -0.0103(7) 0.0153(7) -0.0044(6)
O5 0.0869(11) 0.0274(8) 0.0238(7) 0.0122(7) 0.0155(7) 0.0040(6)
P 0.0361(3) 0.0212(3) 0.0213(3) -0.00388(17) 0.00838(18) 0.00120(17)
C2 0.0192(8) 0.0251(9) 0.0209(8) 0.0013(6) 0.0019(6) -0.0016(7)
C4 0.0199(8) 0.0224(9) 0.0214(8) 0.0005(6) 0.0027(6) -0.0021(6)
C5 0.0201(8) 0.0251(9) 0.0216(8) 0.0012(6) 0.0050(6) -0.0011(7)
C6 0.0200(8) 0.0262(9) 0.0202(8) 0.0027(6) 0.0013(6) -0.0021(7)
C8 0.0293(9) 0.0226(9) 0.0325(10) -0.0017(7) 0.0074(7) -0.0002(7)
N1 0.0255(7) 0.0194(7) 0.0257(8) 0.0040(5) 0.0060(6) -0.0006(6)
N2 0.0342(8) 0.0239(8) 0.0358(9) -0.0004(6) 0.0149(7) 0.0012(6)
N3 0.0229(7) 0.0229(7) 0.0240(7) 0.0002(5) 0.0063(6) -0.0010(6)
N7 0.0248(7) 0.0268(8) 0.0274(8) 0.0001(5) 0.0088(6) 0.0017(6)
N9 0.0268(8) 0.0203(7) 0.0310(8) 0.0025(5) 0.0098(6) -0.0030(6)
O6 0.0318(7) 0.0343(7) 0.0292(7) 0.0091(5) 0.0137(5) -0.0023(5)

loop_
_geom_bond_atom_site_label_1
_geom_bond_atom_site_label_2
_geom_bond_site_symmetry_2
_geom_bond_distance
_geom_bond_publ_flag
O1W H11 . 0.832(15) ?
O1W H12 . 0.813(15) ?
O2W H23 . 0.804(17) ?
O2W H24 . 0.800(17) ?
O3 P . 1.4905(13) y
O4 P . 1.4989(14) y
O5 P . 1.5580(14) y
O5 H5 . 0.8200 ?
P H . 1.332(19) y
C2 N3 . 1.329(2) ?
C2 N2 . 1.331(2) ?
C2 N1 . 1.368(2) ?
C4 N3 . 1.354(2) ?
C4 N9 . 1.368(2) ?
C4 C5 . 1.374(2) ?
C5 N7 . 1.375(2) ?
C5 C6 . 1.419(2) ?
C6 O6 . 1.2293(19) ?
C6 N1 . 1.391(2) ?
C8 N7 . 1.319(2) ?
C8 N9 . 1.342(2) ?
C8 H8 . 0.9300 ?
N1 H1 . 0.8600 ?
N2 H2A . 0.8600 ?
N2 H2B . 0.8600 ?
N7 H7 . 0.8600 ?
N9 H9 . 0.8600 ?

loop_
_cod_related_entry_id
_cod_related_entry_database
_cod_related_entry_code
1 ChemSpider 21131512
